data_7042294
loop_
_publ_author_name
'Szkop, Kevin M.'
'Stephan, Douglas W.'

_publ_section_title
;
 Metal-free pincer ligand chemistry polycationic phosphonium Lewis acids.
;
_journal_issue 12
_journal_name_full 'Dalton transactions (Cambridge, England : 2003)'
_journal_page_first 3921
_journal_page_last 3928
_journal_paper_doi 10.1039/c7dt00441a
_journal_volume 46
_journal_year 2017
_chemical_formula_sum 'C35 H33 F6 N O6 P2 S2'
_chemical_formula_weight 803.68
_space_group_crystal_system monoclinic
_space_group_IT_number 14
_space_group_name_Hall '-P 2ybc'
_space_group_name_H-M_alt 'P 1 21/c 1'
_symmetry_space_group_name_Hall '-P 2ybc'
_symmetry_space_group_name_H-M 'P 1 21/c 1'
_atom_sites_solution_hydrogens geom
_atom_sites_solution_primary direct
_atom_sites_solution_secondary difmap
_audit_creation_method SHELXL-2014/7
_audit_update_record
;
2017-02-27 deposited with the CCDC.
2017-03-01 downloaded from the CCDC.
;
_cell_angle_alpha 90
_cell_angle_beta 100.283(2)
_cell_angle_gamma 90
_cell_formula_units_Z 4
_cell_length_a 16.5221(10)
_cell_length_b 10.1677(6)
_cell_length_c 21.9637(12)
_cell_measurement_reflns_used 9971
_cell_measurement_temperature 150(2)
_cell_measurement_theta_max 27.47
_cell_measurement_theta_min 2.36
_cell_volume 3630.5(4)
_computing_cell_refinement 'Bruker SAINT'
_computing_data_collection 'Bruker APEX2'
_computing_data_reduction 'Bruker SAINT'
_computing_molecular_graphics 'Bruker SHELXTL'
_computing_publication_material 'Bruker SHELXTL'
_computing_structure_refinement 'SHELXL-2014/7 (Sheldrick 2014)'
_computing_structure_solution 'SHELXS-97 (Sheldrick 2008)'
_diffrn_ambient_temperature 150(2)
_diffrn_measured_fraction_theta_full 1.000
_diffrn_measured_fraction_theta_max 0.993
_diffrn_measurement_device_type 'Bruker Kappa APEX II CCD'
_diffrn_measurement_method '\f and \w scans'
_diffrn_radiation_type MoK\a
_diffrn_radiation_wavelength 0.71073
_diffrn_reflns_av_R_equivalents 0.0391
_diffrn_reflns_av_unetI/netI 0.0303
_diffrn_reflns_Laue_measured_fraction_full 1.000
_diffrn_reflns_Laue_measured_fraction_max 0.993
_diffrn_reflns_limit_h_max 21
_diffrn_reflns_limit_h_min -21
_diffrn_reflns_limit_k_max 13
_diffrn_reflns_limit_k_min -13
_diffrn_reflns_limit_l_max 28
_diffrn_reflns_limit_l_min -28
_diffrn_reflns_number 56971
_diffrn_reflns_point_group_measured_fraction_full 1.000
_diffrn_reflns_point_group_measured_fraction_max 0.993
_diffrn_reflns_theta_full 25.242
_diffrn_reflns_theta_max 27.596
_diffrn_reflns_theta_min 2.214
_exptl_absorpt_coefficient_mu 0.312
_exptl_absorpt_correction_type multi-scan
_exptl_absorpt_process_details '(Blessing, 1995)'
_exptl_crystal_colour colourless
_exptl_crystal_density_diffrn 1.470
_exptl_crystal_description shard
_exptl_crystal_F_000 1656
_exptl_crystal_size_max 0.280
_exptl_crystal_size_mid 0.140
_exptl_crystal_size_min 0.140
_exptl_transmission_factor_max 0.7456
_exptl_transmission_factor_min 0.7142
_refine_diff_density_max 0.739
_refine_diff_density_min -0.561
_refine_diff_density_rms 0.064
_refine_ls_extinction_method none
_refine_ls_goodness_of_fit_ref 1.027
_refine_ls_hydrogen_treatment constr
_refine_ls_matrix_type full
_refine_ls_number_parameters 471
_refine_ls_number_reflns 8357
_refine_ls_number_restraints 0
_refine_ls_restrained_S_all 1.027
_refine_ls_R_factor_all 0.0628
_refine_ls_R_factor_gt 0.0453
_refine_ls_shift/su_max 0.000
_refine_ls_shift/su_mean 0.000
_refine_ls_structure_factor_coef Fsqd
_refine_ls_weighting_details 'w=1/[\s^2^(Fo^2^)+(0.0538P)^2^+3.5601P] where P=(Fo^2^+2Fc^2^)/3'
_refine_ls_weighting_scheme calc
_refine_ls_wR_factor_gt 0.1103
_refine_ls_wR_factor_ref 0.1206
_reflns_Friedel_coverage 0.000
_reflns_number_gt 6548
_reflns_number_total 8357
_reflns_threshold_expression 'I > 2\s(I)'
_cod_data_source_file c7dt00441a2.cif
_cod_data_source_block pre1
_cod_depositor_comments 'Adding full bibliography for 7042293--7042297.cif.'
_cod_database_code 7042294
_shelx_shelxl_version_number 2014/7
_shelx_space_group_comment
;
The symmetry employed for this shelxl refinement is uniquely defined
by the following loop, which should always be used as a source of
symmetry information in preference to the above space-group names.
They are only intended as comments.
;
_shelx_estimated_absorpt_t_min 0.918
_shelx_estimated_absorpt_t_max 0.958

loop_
_space_group_symop_operation_xyz
'x, y, z'
'-x, y+1/2, -z+1/2'
'-x, -y, -z'
'x, -y-1/2, z-1/2'

loop_
_atom_site_label
_atom_site_type_symbol
_atom_site_fract_x
_atom_site_fract_y
_atom_site_fract_z
_atom_site_U_iso_or_equiv
_atom_site_adp_type
_atom_site_occupancy
_atom_site_site_symmetry_order
_atom_site_calc_flag
_atom_site_refinement_flags_posn
_atom_site_refinement_flags_adp
S1 S -0.08242(4) -0.08450(6) 0.32591(3) 0.02923(14) Uani 1 1 d . .
S2 S 0.46657(3) 0.65677(5) 0.13199(2) 0.02499(13) Uani 1 1 d . .
P1 P 0.17352(3) 0.17259(5) 0.35078(2) 0.02130(13) Uani 1 1 d . .
P2 P 0.39667(3) 0.11174(5) 0.16742(2) 0.01820(12) Uani 1 1 d . .
F1 F -0.01744(16) -0.0862(3) 0.44318(9) 0.1016(9) Uani 1 1 d . .
F2 F -0.1237(2) -0.2057(4) 0.41912(12) 0.1631(18) Uani 1 1 d . .
F3 F -0.1367(2) -0.0024(4) 0.42137(15) 0.1582(17) Uani 1 1 d . .
F4 F 0.46279(12) 0.6457(2) 0.01281(7) 0.0716(6) Uani 1 1 d . .
F5 F 0.54812(11) 0.78579(18) 0.05951(8) 0.0556(5) Uani 1 1 d . .
F6 F 0.57665(11) 0.5822(2) 0.06877(11) 0.0718(6) Uani 1 1 d . .
O1 O -0.02385(13) -0.1846(2) 0.31811(11) 0.0630(7) Uani 1 1 d . .
O2 O -0.05055(12) 0.04423(19) 0.32106(10) 0.0474(5) Uani 1 1 d . .
O3 O -0.16451(11) -0.1067(2) 0.29289(9) 0.0469(5) Uani 1 1 d . .
O4 O 0.44332(12) 0.52173(17) 0.13357(9) 0.0455(5) Uani 1 1 d . .
O5 O 0.39864(12) 0.74553(19) 0.11707(9) 0.0461(5) Uani 1 1 d . .
O6 O 0.52952(14) 0.6998(2) 0.18135(9) 0.0574(6) Uani 1 1 d . .
C7 C 0.29173(13) -0.0547(2) 0.21742(9) 0.0193(4) Uani 1 1 d . .
C1 C -0.00401(17) 0.4685(3) 0.41231(13) 0.0455(7) Uani 1 1 d . .
H1 H -0.0404 0.5301 0.4255 0.055 Uiso 1 1 calc R U
C2 C 0.04366(16) 0.5057(3) 0.36976(12) 0.0406(6) Uani 1 1 d . .
H9 H 0.0396 0.5924 0.3534 0.049 Uiso 1 1 calc R U
C3 C 0.09762(15) 0.4161(2) 0.35090(11) 0.0315(5) Uani 1 1 d . .
H10 H 0.1306 0.4413 0.3216 0.038 Uiso 1 1 calc R U
C4 C 0.10332(13) 0.2888(2) 0.37516(9) 0.0243(4) Uani 1 1 d . .
C5 C 0.12296(13) 0.1018(2) 0.27892(9) 0.0222(4) Uani 1 1 d . .
H5A H 0.0710 0.0609 0.2859 0.027 Uiso 1 1 calc R U
H5B H 0.1082 0.1740 0.2487 0.027 Uiso 1 1 calc R U
C6 C 0.17095(13) -0.0002(2) 0.24994(9) 0.0203(4) Uani 1 1 d . .
N1 N 0.24922(10) 0.03011(17) 0.24663(7) 0.0193(3) Uani 1 1 d . .
C8 C 0.38102(12) -0.0217(2) 0.21853(9) 0.0200(4) Uani 1 1 d . .
H23 H 0.4094 -0.1009 0.2068 0.024 Uiso 1 1 calc R U
H24 H 0.4067 0.0021 0.2613 0.024 Uiso 1 1 calc R U
C9 C 0.34936(13) 0.0703(2) 0.08959(9) 0.0210(4) Uani 1 1 d . .
C10 C 0.39567(15) 0.0158(2) 0.04906(10) 0.0272(5) Uani 1 1 d . .
H11 H 0.4533 0.0044 0.0616 0.033 Uiso 1 1 calc R U
C11 C 0.35757(16) -0.0220(2) -0.00985(11) 0.0338(5) Uani 1 1 d . .
H14 H 0.3893 -0.0592 -0.0376 0.041 Uiso 1 1 calc R U
C12 C 0.27431(17) -0.0059(2) -0.02820(11) 0.0352(6) Uani 1 1 d . .
H2 H 0.2487 -0.0314 -0.0687 0.042 Uiso 1 1 calc R U
C13 C 0.24185(18) -0.1472(3) 0.49652(12) 0.0418(7) Uani 1 1 d . .
H3 H 0.2575 -0.2144 0.5264 0.050 Uiso 1 1 calc R U
C14 C 0.18375(18) -0.1726(3) 0.44492(12) 0.0416(6) Uani 1 1 d . .
H33 H 0.1585 -0.2568 0.4398 0.050 Uiso 1 1 calc R U
C15 C 0.16142(16) -0.0762(2) 0.39987(11) 0.0333(5) Uani 1 1 d . .
H32 H 0.1213 -0.0941 0.3642 0.040 Uiso 1 1 calc R U
C16 C 0.19886(13) 0.0466(2) 0.40809(9) 0.0247(5) Uani 1 1 d . .
C17 C 0.26423(14) 0.2605(2) 0.34157(11) 0.0283(5) Uani 1 1 d . .
H4 H 0.2848 0.3103 0.3794 0.042 Uiso 1 1 calc R U
H6 H 0.2512 0.3213 0.3066 0.042 Uiso 1 1 calc R U
H5 H 0.3064 0.1982 0.3337 0.042 Uiso 1 1 calc R U
C18 C 0.00075(16) 0.3419(3) 0.43597(12) 0.0418(7) Uani 1 1 d . .
H7 H -0.0330 0.3169 0.4648 0.050 Uiso 1 1 calc R U
C19 C 0.05461(14) 0.2516(3) 0.41779(10) 0.0311(5) Uani 1 1 d . .
H8 H 0.0582 0.1650 0.4343 0.037 Uiso 1 1 calc R U
C20 C 0.13356(14) -0.1160(2) 0.22629(10) 0.0263(5) Uani 1 1 d . .
H28 H 0.0792 -0.1368 0.2316 0.032 Uiso 1 1 calc R U
C21 C 0.17710(15) -0.2003(2) 0.19486(11) 0.0303(5) Uani 1 1 d . .
H27 H 0.1524 -0.2792 0.1772 0.036 Uiso 1 1 calc R U
C22 C 0.25696(14) -0.1690(2) 0.18929(10) 0.0263(5) Uani 1 1 d . .
H26 H 0.2874 -0.2243 0.1667 0.032 Uiso 1 1 calc R U
C23 C 0.22789(17) 0.0470(3) 0.01175(12) 0.0411(6) Uani 1 1 d . .
H13 H 0.1702 0.0573 -0.0011 0.049 Uiso 1 1 calc R U
C24 C 0.26483(15) 0.0855(3) 0.07093(11) 0.0349(6) Uani 1 1 d . .
H12 H 0.2326 0.1220 0.0985 0.042 Uiso 1 1 calc R U
C25 C 0.50485(13) 0.1353(2) 0.16994(9) 0.0201(4) Uani 1 1 d . .
C26 C 0.56323(14) 0.0569(2) 0.20660(10) 0.0279(5) Uani 1 1 d . .
H19 H 0.5463 -0.0127 0.2303 0.034 Uiso 1 1 calc R U
C27 C 0.64645(15) 0.0807(3) 0.20836(11) 0.0335(5) Uani 1 1 d . .
H18 H 0.6865 0.0278 0.2336 0.040 Uiso 1 1 calc R U
C28 C 0.67106(14) 0.1813(2) 0.17345(11) 0.0316(5) Uani 1 1 d . .
H17 H 0.7280 0.1967 0.1747 0.038 Uiso 1 1 calc R U
C29 C 0.61370(15) 0.2597(2) 0.13682(11) 0.0314(5) Uani 1 1 d . .
H16 H 0.6312 0.3285 0.1129 0.038 Uiso 1 1 calc R U
C30 C 0.53026(14) 0.2375(2) 0.13506(10) 0.0264(5) Uani 1 1 d . .
H15 H 0.4906 0.2917 0.1102 0.032 Uiso 1 1 calc R U
C31 C 0.35235(13) 0.2606(2) 0.18974(10) 0.0236(4) Uani 1 1 d . .
H20 H 0.3765 0.2818 0.2327 0.035 Uiso 1 1 calc R U
H22 H 0.2928 0.2492 0.1862 0.035 Uiso 1 1 calc R U
H21 H 0.3634 0.3323 0.1626 0.035 Uiso 1 1 calc R U
C32 C 0.25635(14) 0.0728(3) 0.46159(11) 0.0328(5) Uani 1 1 d . .
H31 H 0.2807 0.1575 0.4678 0.039 Uiso 1 1 calc R U
C33 C 0.27754(16) -0.0244(3) 0.50521(11) 0.0398(6) Uani 1 1 d . .
H30 H 0.3169 -0.0068 0.5414 0.048 Uiso 1 1 calc R U
C34 C -0.0911(3) -0.0949(5) 0.40606(15) 0.0758(13) Uani 1 1 d . .
C35 C 0.51506(15) 0.6680(3) 0.06445(12) 0.0372(6) Uani 1 1 d . .

loop_
_atom_site_aniso_label
_atom_site_aniso_U_11
_atom_site_aniso_U_22
_atom_site_aniso_U_33
_atom_site_aniso_U_23
_atom_site_aniso_U_13
_atom_site_aniso_U_12
S1 0.0284(3) 0.0280(3) 0.0314(3) -0.0057(2) 0.0055(2) 0.0017(2)
S2 0.0284(3) 0.0230(3) 0.0233(2) 0.0012(2) 0.0040(2) 0.0001(2)
P1 0.0177(3) 0.0241(3) 0.0227(3) -0.0011(2) 0.0052(2) 0.0029(2)
P2 0.0177(3) 0.0178(3) 0.0198(2) 0.00049(19) 0.00505(19) 0.0026(2)
F1 0.1041(19) 0.158(3) 0.0372(10) 0.0020(13) -0.0031(11) -0.0627(18)
F2 0.191(3) 0.216(4) 0.0710(16) 0.0544(19) -0.0082(18) -0.157(3)
F3 0.154(3) 0.230(4) 0.123(2) -0.073(3) 0.113(2) -0.023(3)
F4 0.0621(12) 0.1266(18) 0.0288(8) -0.0178(10) 0.0151(8) -0.0242(12)
F5 0.0498(10) 0.0586(11) 0.0636(11) 0.0189(9) 0.0243(8) -0.0116(9)
F6 0.0456(11) 0.0666(13) 0.1142(17) -0.0112(12) 0.0436(11) 0.0150(9)
O1 0.0484(13) 0.0476(13) 0.0841(16) -0.0330(11) -0.0124(11) 0.0168(10)
O2 0.0372(11) 0.0368(11) 0.0715(13) 0.0082(9) 0.0188(10) -0.0026(9)
O3 0.0272(10) 0.0639(13) 0.0484(11) -0.0057(10) 0.0032(8) -0.0039(9)
O4 0.0514(12) 0.0262(9) 0.0625(12) 0.0018(8) 0.0202(10) -0.0070(8)
O5 0.0470(12) 0.0444(11) 0.0535(11) 0.0102(9) 0.0268(9) 0.0210(9)
O6 0.0637(14) 0.0690(15) 0.0326(10) 0.0050(9) -0.0098(9) -0.0270(12)
C7 0.0211(10) 0.0189(10) 0.0180(9) 0.0030(7) 0.0037(8) 0.0022(8)
C1 0.0337(15) 0.0537(18) 0.0455(15) -0.0251(13) -0.0022(12) 0.0159(13)
C2 0.0405(15) 0.0337(14) 0.0416(14) -0.0112(11) -0.0094(12) 0.0114(11)
C3 0.0306(13) 0.0316(13) 0.0293(11) -0.0037(9) -0.0026(9) 0.0056(10)
C4 0.0199(11) 0.0281(11) 0.0241(10) -0.0065(8) 0.0017(8) 0.0036(9)
C5 0.0176(10) 0.0268(11) 0.0226(10) 0.0006(8) 0.0045(8) 0.0022(8)
C6 0.0200(10) 0.0225(10) 0.0185(9) 0.0025(8) 0.0032(8) 0.0016(8)
N1 0.0196(9) 0.0194(8) 0.0195(8) 0.0010(6) 0.0050(6) 0.0014(7)
C8 0.0204(10) 0.0191(10) 0.0213(9) 0.0016(7) 0.0061(8) 0.0033(8)
C9 0.0237(11) 0.0181(10) 0.0204(9) 0.0029(7) 0.0022(8) 0.0005(8)
C10 0.0276(12) 0.0264(12) 0.0284(11) -0.0034(9) 0.0071(9) -0.0021(9)
C11 0.0462(15) 0.0296(12) 0.0272(11) -0.0058(9) 0.0111(10) -0.0078(11)
C12 0.0484(16) 0.0304(13) 0.0234(11) 0.0045(9) -0.0030(10) -0.0095(11)
C13 0.0487(16) 0.0455(16) 0.0329(13) 0.0116(11) 0.0120(12) 0.0218(13)
C14 0.0534(17) 0.0305(14) 0.0422(14) 0.0079(11) 0.0120(12) 0.0072(12)
C15 0.0366(14) 0.0332(13) 0.0295(11) 0.0035(10) 0.0039(10) 0.0050(11)
C16 0.0217(11) 0.0299(12) 0.0240(10) 0.0018(8) 0.0077(8) 0.0077(9)
C17 0.0216(11) 0.0307(12) 0.0329(11) -0.0044(9) 0.0061(9) -0.0009(9)
C18 0.0283(13) 0.0612(19) 0.0370(13) -0.0177(12) 0.0093(10) 0.0039(12)
C19 0.0267(12) 0.0379(13) 0.0297(11) -0.0084(10) 0.0076(9) 0.0007(10)
C20 0.0189(11) 0.0300(12) 0.0300(11) 0.0004(9) 0.0043(9) -0.0031(9)
C21 0.0295(12) 0.0240(12) 0.0364(12) -0.0061(9) 0.0032(10) -0.0056(9)
C22 0.0276(12) 0.0232(11) 0.0289(11) -0.0039(9) 0.0069(9) 0.0013(9)
C23 0.0319(14) 0.0505(16) 0.0358(13) 0.0042(12) -0.0084(11) 0.0048(12)
C24 0.0277(13) 0.0442(15) 0.0312(12) 0.0005(10) 0.0009(10) 0.0087(11)
C25 0.0180(10) 0.0212(10) 0.0220(9) -0.0042(8) 0.0058(8) 0.0011(8)
C26 0.0244(11) 0.0260(12) 0.0341(11) 0.0039(9) 0.0075(9) 0.0038(9)
C27 0.0238(12) 0.0375(14) 0.0385(13) 0.0007(10) 0.0041(10) 0.0066(10)
C28 0.0207(11) 0.0402(14) 0.0349(12) -0.0103(10) 0.0076(9) -0.0049(10)
C29 0.0310(13) 0.0321(13) 0.0333(12) -0.0018(10) 0.0116(10) -0.0078(10)
C30 0.0260(12) 0.0270(11) 0.0272(10) 0.0012(9) 0.0071(9) 0.0006(9)
C31 0.0245(11) 0.0185(10) 0.0291(10) -0.0007(8) 0.0083(9) 0.0035(9)
C32 0.0242(12) 0.0441(14) 0.0301(11) 0.0005(10) 0.0048(9) 0.0038(10)
C33 0.0285(13) 0.0627(18) 0.0277(12) 0.0049(11) 0.0035(10) 0.0138(12)
C34 0.080(3) 0.113(3) 0.0390(16) -0.0056(19) 0.0223(17) -0.052(3)
C35 0.0274(13) 0.0460(15) 0.0412(13) -0.0047(11) 0.0141(11) -0.0008(11)

loop_
_atom_type_symbol
_atom_type_description
_atom_type_scat_dispersion_real
_atom_type_scat_dispersion_imag
_atom_type_scat_source
C C 0.0033 0.0016 'International Tables Vol C Tables 4.2.6.8 and 6.1.1.4'
H H 0.0000 0.0000 'International Tables Vol C Tables 4.2.6.8 and 6.1.1.4'
N N 0.0061 0.0033 'International Tables Vol C Tables 4.2.6.8 and 6.1.1.4'
O O 0.0106 0.0060 'International Tables Vol C Tables 4.2.6.8 and 6.1.1.4'
F F 0.0171 0.0103 'International Tables Vol C Tables 4.2.6.8 and 6.1.1.4'
P P 0.1023 0.0942 'International Tables Vol C Tables 4.2.6.8 and 6.1.1.4'
S S 0.1246 0.1234 'International Tables Vol C Tables 4.2.6.8 and 6.1.1.4'

loop_
_geom_angle_atom_site_label_1
_geom_angle_atom_site_label_2
_geom_angle_atom_site_label_3
_geom_angle
O2 S1 O1 112.16(13)
O2 S1 O3 115.83(13)
O1 S1 O3 115.07(12)
O2 S1 C34 102.91(16)
O1 S1 C34 104.4(2)
O3 S1 C34 104.59(15)
O4 S2 O6 115.99(13)
O4 S2 O5 114.10(12)
O6 S2 O5 114.51(14)
O4 S2 C35 103.93(12)
O6 S2 C35 103.49(13)
O5 S2 C35 102.49(12)
C17 P1 C16 109.97(11)
C17 P1 C5 111.61(10)
C16 P1 C5 110.11(10)
C17 P1 C4 107.61(11)
C16 P1 C4 110.00(10)
C5 P1 C4 107.46(10)
C31 P2 C25 109.44(10)
C31 P2 C9 109.23(10)
C25 P2 C9 108.80(9)
C31 P2 C8 110.72(10)
C25 P2 C8 109.45(10)
C9 P2 C8 109.17(10)
N1 C7 C22 122.55(19)
N1 C7 C8 116.19(18)
C22 C7 C8 121.23(18)
C2 C1 C18 120.6(2)
C2 C1 H1 119.7
C18 C1 H1 119.7
C1 C2 C3 119.8(3)
C1 C2 H9 120.1
C3 C2 H9 120.1
C2 C3 C4 119.8(2)
C2 C3 H10 120.1
C4 C3 H10 120.1
C19 C4 C3 120.1(2)
C19 C4 P1 120.09(18)
C3 C4 P1 119.82(17)
C6 C5 P1 116.56(14)
C6 C5 H5A 108.2
P1 C5 H5A 108.2
C6 C5 H5B 108.2
P1 C5 H5B 108.2
H5A C5 H5B 107.3
N1 C6 C20 122.91(19)
N1 C6 C5 116.54(18)
C20 C6 C5 120.51(19)
C6 N1 C7 117.89(18)
C7 C8 P2 113.88(14)
C7 C8 H23 108.8
P2 C8 H23 108.8
C7 C8 H24 108.8
P2 C8 H24 108.8
H23 C8 H24 107.7
C10 C9 C24 119.6(2)
C10 C9 P2 120.48(17)
C24 C9 P2 119.79(17)
C11 C10 C9 119.9(2)
C11 C10 H11 120.1
C9 C10 H11 120.1
C12 C11 C10 120.3(2)
C12 C11 H14 119.9
C10 C11 H14 119.9
C11 C12 C23 120.2(2)
C11 C12 H2 119.9
C23 C12 H2 119.9
C14 C13 C33 120.2(2)
C14 C13 H3 119.9
C33 C13 H3 119.9
C13 C14 C15 120.7(3)
C13 C14 H33 119.7
C15 C14 H33 119.7
C16 C15 C14 118.9(2)
C16 C15 H32 120.5
C14 C15 H32 120.5
C15 C16 C32 120.0(2)
C15 C16 P1 120.52(17)
C32 C16 P1 119.51(19)
P1 C17 H4 109.5
P1 C17 H6 109.5
H4 C17 H6 109.5
P1 C17 H5 109.5
H4 C17 H5 109.5
H6 C17 H5 109.5
C1 C18 C19 120.2(3)
C1 C18 H7 119.9
C19 C18 H7 119.9
C18 C19 C4 119.4(2)
C18 C19 H8 120.3
C4 C19 H8 120.3
C21 C20 C6 118.5(2)
C21 C20 H28 120.7
C6 C20 H28 120.7
C20 C21 C22 119.4(2)
C20 C21 H27 120.3
C22 C21 H27 120.3
C21 C22 C7 118.5(2)
C21 C22 H26 120.7
C7 C22 H26 120.7
C12 C23 C24 120.4(2)
C12 C23 H13 119.8
C24 C23 H13 119.8
C23 C24 C9 119.6(2)
C23 C24 H12 120.2
C9 C24 H12 120.2
C26 C25 C30 119.8(2)
C26 C25 P2 121.65(17)
C30 C25 P2 118.49(16)
C27 C26 C25 119.7(2)
C27 C26 H19 120.1
C25 C26 H19 120.1
C28 C27 C26 120.1(2)
C28 C27 H18 120.0
C26 C27 H18 120.0
C29 C28 C27 120.7(2)
C29 C28 H17 119.6
C27 C28 H17 119.6
C28 C29 C30 119.8(2)
C28 C29 H16 120.1
C30 C29 H16 120.1
C29 C30 C25 119.9(2)
C29 C30 H15 120.1
C25 C30 H15 120.1
P2 C31 H20 109.5
P2 C31 H22 109.5
H20 C31 H22 109.5
P2 C31 H21 109.5
H20 C31 H21 109.5
H22 C31 H21 109.5
C33 C32 C16 119.9(2)
C33 C32 H31 120.1
C16 C32 H31 120.1
C32 C33 C13 120.2(2)
C32 C33 H30 119.9
C13 C33 H30 119.9
F3 C34 F2 106.9(4)
F3 C34 F1 107.6(3)
F2 C34 F1 106.8(4)
F3 C34 S1 111.5(3)
F2 C34 S1 112.1(3)
F1 C34 S1 111.7(2)
F4 C35 F5 107.5(2)
F4 C35 F6 108.9(2)
F5 C35 F6 106.0(2)
F4 C35 S2 112.13(17)
F5 C35 S2 111.84(18)
F6 C35 S2 110.18(19)

loop_
_geom_bond_atom_site_label_1
_geom_bond_atom_site_label_2
_geom_bond_distance
S1 O2 1.422(2)
S1 O1 1.436(2)
S1 O3 1.4371(19)
S1 C34 1.795(3)
S2 O4 1.4279(18)
S2 O6 1.4304(19)
S2 O5 1.4318(19)
S2 C35 1.811(2)
P1 C17 1.787(2)
P1 C16 1.792(2)
P1 C5 1.799(2)
P1 C4 1.803(2)
P2 C31 1.787(2)
P2 C25 1.795(2)
P2 C9 1.798(2)
P2 C8 1.808(2)
F1 C34 1.342(4)
F2 C34 1.303(4)
F3 C34 1.287(6)
F4 C35 1.317(3)
F5 C35 1.329(3)
F6 C35 1.331(3)
C7 N1 1.345(3)
C7 C22 1.391(3)
C7 C8 1.509(3)
C1 C2 1.378(4)
C1 C18 1.384(4)
C1 H1 0.9500
C2 C3 1.389(3)
C2 H9 0.9500
C3 C4 1.396(3)
C3 H10 0.9500
C4 C19 1.392(3)
C5 C6 1.514(3)
C5 H5A 0.9900
C5 H5B 0.9900
C6 N1 1.344(3)
C6 C20 1.387(3)
C8 H23 0.9900
C8 H24 0.9900
C9 C10 1.389(3)
C9 C24 1.392(3)
C10 C11 1.388(3)
C10 H11 0.9500
C11 C12 1.372(4)
C11 H14 0.9500
C12 C23 1.374(4)
C12 H2 0.9500
C13 C14 1.373(4)
C13 C33 1.380(4)
C13 H3 0.9500
C14 C15 1.395(3)
C14 H33 0.9500
C15 C16 1.391(3)
C15 H32 0.9500
C16 C32 1.398(3)
C17 H4 0.9800
C17 H6 0.9800
C17 H5 0.9800
C18 C19 1.387(3)
C18 H7 0.9500
C19 H8 0.9500
C20 C21 1.381(3)
C20 H28 0.9500
C21 C22 1.384(3)
C21 H27 0.9500
C22 H26 0.9500
C23 C24 1.390(3)
C23 H13 0.9500
C24 H12 0.9500
C25 C26 1.392(3)
C25 C30 1.399(3)
C26 C27 1.390(3)
C26 H19 0.9500
C27 C28 1.382(3)
C27 H18 0.9500
C28 C29 1.381(3)
C28 H17 0.9500
C29 C30 1.390(3)
C29 H16 0.9500
C30 H15 0.9500
C31 H20 0.9800
C31 H22 0.9800
C31 H21 0.9800
C32 C33 1.377(4)
C32 H31 0.9500
C33 H30 0.9500

loop_
_geom_torsion_atom_site_label_1
_geom_torsion_atom_site_label_2
_geom_torsion_atom_site_label_3
_geom_torsion_atom_site_label_4
_geom_torsion
C18 C1 C2 C3 -0.7(4)
C1 C2 C3 C4 0.0(4)
C2 C3 C4 C19 0.5(3)
C2 C3 C4 P1 -179.87(17)
C17 P1 C4 C19 -142.91(18)
C16 P1 C4 C19 -23.1(2)
C5 P1 C4 C19 96.76(19)
C17 P1 C4 C3 37.4(2)
C16 P1 C4 C3 157.23(17)
C5 P1 C4 C3 -82.90(19)
C17 P1 C5 C6 62.64(19)
C16 P1 C5 C6 -59.80(18)
C4 P1 C5 C6 -179.60(15)
P1 C5 C6 N1 -47.1(2)
P1 C5 C6 C20 135.27(18)
C20 C6 N1 C7 1.9(3)
C5 C6 N1 C7 -175.67(17)
C22 C7 N1 C6 2.1(3)
C8 C7 N1 C6 -175.95(16)
N1 C7 C8 P2 -74.51(19)
C22 C7 C8 P2 107.4(2)
C31 P2 C8 C7 62.33(17)
C25 P2 C8 C7 -176.94(14)
C9 P2 C8 C7 -57.95(17)
C31 P2 C9 C10 142.58(18)
C25 P2 C9 C10 23.2(2)
C8 P2 C9 C10 -96.23(19)
C31 P2 C9 C24 -41.3(2)
C25 P2 C9 C24 -160.72(18)
C8 P2 C9 C24 79.9(2)
C24 C9 C10 C11 0.5(3)
P2 C9 C10 C11 176.66(17)
C9 C10 C11 C12 0.0(3)
C10 C11 C12 C23 -0.5(4)
C33 C13 C14 C15 1.6(4)
C13 C14 C15 C16 -0.1(4)
C14 C15 C16 C32 -1.6(3)
C14 C15 C16 P1 178.85(19)
C17 P1 C16 C15 -140.35(19)
C5 P1 C16 C15 -17.0(2)
C4 P1 C16 C15 101.3(2)
C17 P1 C16 C32 40.1(2)
C5 P1 C16 C32 163.47(17)
C4 P1 C16 C32 -78.3(2)
C2 C1 C18 C19 1.0(4)
C1 C18 C19 C4 -0.6(4)
C3 C4 C19 C18 -0.2(3)
P1 C4 C19 C18 -179.83(18)
N1 C6 C20 C21 -3.8(3)
C5 C6 C20 C21 173.7(2)
C6 C20 C21 C22 1.7(3)
C20 C21 C22 C7 2.0(3)
N1 C7 C22 C21 -4.0(3)
C8 C7 C22 C21 173.91(19)
C11 C12 C23 C24 0.5(4)
C12 C23 C24 C9 0.0(4)
C10 C9 C24 C23 -0.5(4)
P2 C9 C24 C23 -176.7(2)
C31 P2 C25 C26 122.18(18)
C9 P2 C25 C26 -118.55(18)
C8 P2 C25 C26 0.7(2)
C31 P2 C25 C30 -56.32(19)
C9 P2 C25 C30 62.96(18)
C8 P2 C25 C30 -177.82(16)
C30 C25 C26 C27 0.1(3)
P2 C25 C26 C27 -178.38(17)
C25 C26 C27 C28 -0.5(3)
C26 C27 C28 C29 0.4(4)
C27 C28 C29 C30 0.1(3)
C28 C29 C30 C25 -0.6(3)
C26 C25 C30 C29 0.4(3)
P2 C25 C30 C29 178.97(17)
C15 C16 C32 C33 1.9(3)
P1 C16 C32 C33 -178.55(18)
C16 C32 C33 C13 -0.4(4)
C14 C13 C33 C32 -1.3(4)
O2 S1 C34 F3 57.0(3)
O1 S1 C34 F3 174.3(3)
O3 S1 C34 F3 -64.4(3)
O2 S1 C34 F2 176.8(3)
O1 S1 C34 F2 -65.9(4)
O3 S1 C34 F2 55.4(4)
O2 S1 C34 F1 -63.4(4)
O1 S1 C34 F1 53.9(3)
O3 S1 C34 F1 175.2(3)
O4 S2 C35 F4 65.5(2)
O6 S2 C35 F4 -172.9(2)
O5 S2 C35 F4 -53.6(2)
O4 S2 C35 F5 -173.68(18)
O6 S2 C35 F5 -52.1(2)
O5 S2 C35 F5 67.3(2)
O4 S2 C35 F6 -56.0(2)
O6 S2 C35 F6 65.6(2)
O5 S2 C35 F6 -175.08(19)
